data_8101382
loop_
_publ_author_name
'Ponikwar, Walter'
'Bauer, Werner'
'Beck, Wolfgang'

_publ_section_title
;
Crystal structure of 4-ferrocenylmethylene-2-phenyl-4H-oxazol-5-one, 
C~20~H~15~FeNO~2~
;
_journal_issue 4
_journal_name_full 'Zeitschrift f\"ur Kristallographie - New Crystal Structures'
_journal_page_first 625
_journal_page_last 626
_journal_volume 215
_journal_year 2000
_chemical_formula_sum 'C20 H15 Fe N O2'
_chemical_formula_weight 357.18
_space_group_IT_number 2
_symmetry_cell_setting triclinic
_symmetry_space_group_name_Hall '-P 1'
_symmetry_space_group_name_H-M 'P -1'
_cell_angle_alpha 82.53
_cell_angle_beta 89.90
_cell_angle_gamma 89.71
_cell_formula_units_Z 4
_cell_length_a 7.252(3)
_cell_length_b 10.391(2)
_cell_length_c 20.662(2)
_cell_measurement_temperature 293(2)
_cell_volume 1543.8(7)
_diffrn_ambient_temperature 293(2)
_exptl_crystal_density_diffrn 1.537
_cod_depositor_comments
;
The following automatic conversions were performed:
'_symmetry_cell_setting' value 'Triclinic' changed to 'triclinic'
according to '/home/saulius/struct/CIF-dictionaries/cif_core.dic'
dictionary named 'cif_core.dic' version 2.4.1 from 2010-06-29.

Automatic conversion script
Id: cif_fix_enum 1527 2010-12-29 10:47:43Z saulius 
;
_cod_database_code 8101382

loop_
_symmetry_equiv_pos_as_xyz
'x, y, z'
'-x, -y, -z'

loop_
_atom_site_label
_atom_site_type_symbol
_atom_site_fract_x
_atom_site_fract_y
_atom_site_fract_z
_atom_site_U_iso_or_equiv
_atom_site_adp_type
_atom_site_occupancy
_atom_site_calc_flag
_atom_site_refinement_flags
_atom_site_disorder_assembly
_atom_site_disorder_group
Fe1 Fe 0.21697(5) -0.00598(4) 0.273018(17) 0.03205(14) Uani 1 d . . .
Fe2 Fe 0.28300(5) 0.49403(4) 0.773004(17) 0.03205(14) Uani 1 d . . .
O1 O 0.2105(4) -0.1528(2) 0.55859(10) 0.0599(6) Uani 1 d . . .
O2 O 0.2506(3) -0.3613(2) 0.54151(9) 0.0447(5) Uani 1 d . . .
O3 O 0.2900(4) 0.3469(2) 1.05864(10) 0.0601(6) Uani 1 d . . .
O4 O 0.2495(3) 0.1383(2) 1.04156(9) 0.0445(5) Uani 1 d . . .
N1 N 0.1834(3) -0.3510(2) 0.43419(10) 0.0374(6) Uani 1 d . . .
N2 N 0.3165(3) 0.1496(2) 0.93420(10) 0.0366(6) Uani 1 d . . .
C1 C 0.0617(3) -0.1059(3) 0.34606(13) 0.0349(6) Uani 1 d . . .
C2 C 0.1157(4) -0.1893(3) 0.29949(13) 0.0373(6) Uani 1 d . . .
H2A H 0.1846 -0.2653 0.3082 0.045 Uiso 1 calc R . .
C3 C 0.0460(4) -0.1357(3) 0.23785(14) 0.0457(8) Uani 1 d . . .
H3A H 0.0607 -0.1707 0.1990 0.055 Uiso 1 calc R . .
C4 C -0.0487(4) -0.0208(3) 0.24539(15) 0.0483(8) Uani 1 d . . .
H4A H -0.1082 0.0329 0.2123 0.058 Uiso 1 calc R . .
C5 C -0.0393(4) 0.0002(3) 0.31127(14) 0.0435(7) Uani 1 d . . .
H5A H -0.0895 0.0703 0.3290 0.052 Uiso 1 calc R . .
C6 C 0.4963(4) -0.0117(4) 0.26885(16) 0.0509(8) Uani 1 d . . .
H6A H 0.5691 -0.0847 0.2812 0.061 Uiso 1 calc R . .
C7 C 0.4238(4) 0.0258(4) 0.20624(15) 0.0552(9) Uani 1 d . . .
H7A H 0.4402 -0.0174 0.1700 0.066 Uiso 1 calc R . .
C8 C 0.3219(5) 0.1407(4) 0.20837(16) 0.0596(10) Uani 1 d . . .
H8A H 0.2591 0.1872 0.1736 0.072 Uiso 1 calc R . .
C9 C 0.3317(5) 0.1728(3) 0.27255(17) 0.0550(8) Uani 1 d . . .
H9A H 0.2756 0.2439 0.2877 0.066 Uiso 1 calc R . .
C10 C 0.4409(4) 0.0789(3) 0.30950(16) 0.0506(8) Uani 1 d . . .
H10A H 0.4712 0.0772 0.3533 0.061 Uiso 1 calc R . .
C11 C 0.1053(4) -0.1182(3) 0.41445(13) 0.0363(6) Uani 1 d . . .
H1 H 0.088(4) -0.041(3) 0.4344(13) 0.031(7) Uiso 1 d . . .
C12 C 0.1625(4) -0.2268(3) 0.45206(13) 0.0366(7) Uani 1 d . . .
C13 C 0.2061(4) -0.2320(3) 0.52149(13) 0.0435(7) Uani 1 d . . .
C14 C 0.2314(4) -0.4239(3) 0.48635(12) 0.0371(7) Uani 1 d . . .
C15 C 0.2655(4) -0.5626(3) 0.49448(13) 0.0377(7) Uani 1 d . . .
C16 C 0.2309(4) -0.6326(3) 0.44280(14) 0.0459(8) Uani 1 d . . .
H16A H 0.1878 -0.5901 0.4033 0.055 Uiso 1 calc R . .
C17 C 0.2604(5) -0.7640(4) 0.45005(17) 0.0553(9) Uani 1 d . . .
H17A H 0.2367 -0.8104 0.4154 0.066 Uiso 1 calc R . .
C18 C 0.3250(5) -0.8281(4) 0.50836(18) 0.0568(9) Uani 1 d . . .
H18A H 0.3451 -0.9173 0.5130 0.068 Uiso 1 calc R . .
C19 C 0.3595(5) -0.7597(4) 0.55932(17) 0.0555(9) Uani 1 d . . .
H19A H 0.4033 -0.8028 0.5986 0.067 Uiso 1 calc R . .
C20 C 0.3298(4) -0.6274(3) 0.55297(14) 0.0473(8) Uani 1 d . . .
H20A H 0.3530 -0.5818 0.5879 0.057 Uiso 1 calc R . .
C21 C 0.4382(4) 0.3937(3) 0.84591(13) 0.0349(6) Uani 1 d . . .
C22 C 0.5387(4) 0.4996(3) 0.81106(14) 0.0434(7) Uani 1 d . . .
H22A H 0.5884 0.5695 0.8289 0.052 Uiso 1 calc R . .
C23 C 0.5487(4) 0.4789(3) 0.74529(15) 0.0495(8) Uani 1 d . . .
H23A H 0.6081 0.5323 0.7121 0.059 Uiso 1 calc R . .
C24 C 0.4542(4) 0.3644(3) 0.73794(14) 0.0476(8) Uani 1 d . . .
H24A H 0.4400 0.3294 0.6991 0.057 Uiso 1 calc R . .
C25 C 0.3839(4) 0.3110(3) 0.79961(13) 0.0382(6) Uani 1 d . . .
H25A H 0.3148 0.2356 0.8083 0.046 Uiso 1 calc R . .
C26 C 0.0586(4) 0.5791(3) 0.80925(16) 0.0502(8) Uani 1 d . . .
H26A H 0.0278 0.5778 0.8530 0.060 Uiso 1 calc R . .
C27 C 0.1687(5) 0.6726(3) 0.77233(17) 0.0558(9) Uani 1 d . . .
H27A H 0.2247 0.7431 0.7875 0.067 Uiso 1 calc R . .
C28 C 0.1794(5) 0.6405(4) 0.70810(16) 0.0587(9) Uani 1 d . . .
H28A H 0.2425 0.6865 0.6734 0.070 Uiso 1 calc R . .
C29 C 0.0771(5) 0.5259(4) 0.70611(15) 0.0561(9) Uani 1 d . . .
H29A H 0.0612 0.4828 0.6698 0.067 Uiso 1 calc R . .
C30 C 0.0031(4) 0.4882(3) 0.76877(16) 0.0499(8) Uani 1 d . . .
H30A H -0.0697 0.4157 0.7811 0.060 Uiso 1 calc R . .
C31 C 0.3950(4) 0.3816(3) 0.91443(13) 0.0363(6) Uani 1 d . . .
H2 H 0.415(4) 0.456(3) 0.9342(14) 0.032(7) Uiso 1 d . . .
C32 C 0.3377(4) 0.2736(3) 0.95189(13) 0.0369(7) Uani 1 d . . .
C33 C 0.2938(4) 0.2682(3) 1.02155(14) 0.0430(7) Uani 1 d . . .
C34 C 0.2692(4) 0.0764(3) 0.98627(12) 0.0376(7) Uani 1 d . . .
C35 C 0.2350(4) -0.0625(3) 0.99457(13) 0.0379(7) Uani 1 d . . .
C36 C 0.2691(4) -0.1324(3) 0.94283(14) 0.0458(8) Uani 1 d . . .
H36A H 0.3118 -0.0900 0.9033 0.055 Uiso 1 calc R . .
C37 C 0.2402(5) -0.2638(4) 0.94985(17) 0.0552(9) Uani 1 d . . .
H37A H 0.2646 -0.3103 0.9152 0.066 Uiso 1 calc R . .
C38 C 0.1748(5) -0.3277(3) 1.00844(18) 0.0569(9) Uani 1 d . . .
H38A H 0.1545 -0.4168 1.0130 0.068 Uiso 1 calc R . .
C39 C 0.1400(5) -0.2591(4) 1.05955(17) 0.0549(9) Uani 1 d . . .
H39A H 0.0955 -0.3018 1.0988 0.066 Uiso 1 calc R . .
C40 C 0.1708(4) -0.1273(3) 1.05312(14) 0.0466(8) Uani 1 d . . .
H40A H 0.1484 -0.0816 1.0882 0.056 Uiso 1 calc R . .

loop_
_atom_site_aniso_label
_atom_site_aniso_U_11
_atom_site_aniso_U_22
_atom_site_aniso_U_33
_atom_site_aniso_U_23
_atom_site_aniso_U_13
_atom_site_aniso_U_12
Fe1 0.0359(2) 0.0297(3) 0.0293(2) 0.00072(16) 0.00273(14) -0.00183(15)
Fe2 0.0361(2) 0.0299(3) 0.0289(2) 0.00060(16) -0.00157(14) 0.00147(15)
O1 0.1003(19) 0.0446(17) 0.0357(11) -0.0084(11) 0.0020(11) 0.0027(12)
O2 0.0662(13) 0.0382(15) 0.0292(10) -0.0019(8) -0.0025(8) 0.0039(10)
O3 0.1012(19) 0.0438(17) 0.0368(12) -0.0102(11) 0.0002(11) -0.0012(12)
O4 0.0659(13) 0.0368(15) 0.0300(10) -0.0015(8) 0.0025(8) -0.0037(10)
N1 0.0450(13) 0.0348(18) 0.0319(12) -0.0021(10) 0.0010(9) 0.0018(10)
N2 0.0434(13) 0.0348(18) 0.0306(11) -0.0009(10) 0.0001(9) -0.0011(10)
C1 0.0348(13) 0.0314(18) 0.0367(14) 0.0023(11) 0.0064(10) -0.0008(11)
C2 0.0448(15) 0.0285(19) 0.0380(14) -0.0019(12) 0.0031(11) -0.0033(12)
C3 0.0569(18) 0.044(2) 0.0365(15) -0.0055(13) -0.0015(12) -0.0145(15)
C4 0.0402(16) 0.054(2) 0.0466(17) 0.0072(14) -0.0102(12) -0.0030(14)
C5 0.0386(15) 0.043(2) 0.0469(16) 0.0018(13) 0.0039(12) 0.0056(12)
C6 0.0371(16) 0.058(2) 0.0571(19) -0.0063(16) 0.0077(13) -0.0036(14)
C7 0.0549(19) 0.067(3) 0.0439(17) -0.0086(16) 0.0196(14) -0.0155(17)
C8 0.072(2) 0.054(3) 0.0477(18) 0.0160(16) 0.0022(15) -0.0216(18)
C9 0.070(2) 0.033(2) 0.062(2) -0.0048(15) 0.0067(16) -0.0110(15)
C10 0.0498(18) 0.056(2) 0.0463(17) -0.0062(15) -0.0009(13) -0.0169(15)
C11 0.0427(15) 0.030(2) 0.0354(14) -0.0033(13) 0.0093(11) -0.0002(12)
C12 0.0438(15) 0.034(2) 0.0321(14) -0.0037(12) 0.0061(11) 0.0015(12)
C13 0.0600(18) 0.037(2) 0.0330(15) -0.0016(14) 0.0048(12) 0.0011(14)
C14 0.0391(14) 0.041(2) 0.0310(14) -0.0038(12) 0.0023(10) -0.0009(12)
C15 0.0396(15) 0.036(2) 0.0363(14) 0.0016(12) 0.0045(11) 0.0002(12)
C16 0.0534(18) 0.044(3) 0.0396(16) -0.0043(13) 0.0004(12) 0.0052(14)
C17 0.066(2) 0.044(3) 0.057(2) -0.0147(16) 0.0046(15) 0.0021(16)
C18 0.064(2) 0.034(2) 0.071(2) -0.0008(17) 0.0069(16) 0.0045(15)
C19 0.067(2) 0.042(3) 0.0532(19) 0.0102(16) -0.0021(15) 0.0045(16)
C20 0.0586(19) 0.044(3) 0.0374(15) 0.0021(13) -0.0040(13) 0.0006(15)
C21 0.0363(14) 0.0300(18) 0.0364(14) 0.0027(11) -0.0052(10) 0.0018(11)
C22 0.0354(14) 0.045(2) 0.0476(16) 0.0032(13) -0.0040(12) -0.0078(12)
C23 0.0445(17) 0.054(2) 0.0461(17) 0.0094(15) 0.0105(13) 0.0014(15)
C24 0.0611(19) 0.045(2) 0.0361(15) -0.0030(13) 0.0039(13) 0.0131(15)
C25 0.0472(16) 0.0286(19) 0.0381(14) -0.0020(12) -0.0028(11) 0.0052(12)
C26 0.0491(17) 0.053(2) 0.0486(17) -0.0068(15) 0.0020(13) 0.0153(15)
C27 0.068(2) 0.033(2) 0.066(2) -0.0051(16) -0.0071(16) 0.0124(15)
C28 0.072(2) 0.051(3) 0.0468(18) 0.0158(15) -0.0040(15) 0.0181(18)
C29 0.058(2) 0.069(3) 0.0409(17) -0.0082(16) -0.0184(14) 0.0188(17)
C30 0.0374(16) 0.053(2) 0.0587(19) -0.0066(16) -0.0055(13) 0.0065(14)
C31 0.0428(15) 0.030(2) 0.0363(14) -0.0036(13) -0.0094(11) 0.0007(12)
C32 0.0440(15) 0.034(2) 0.0323(14) -0.0024(12) -0.0045(11) -0.0014(12)
C33 0.0567(18) 0.037(2) 0.0354(15) -0.0035(14) -0.0043(12) 0.0019(13)
C34 0.0433(15) 0.040(2) 0.0292(13) -0.0037(12) -0.0008(10) -0.0009(12)
C35 0.0405(15) 0.036(2) 0.0364(14) 0.0004(12) -0.0023(11) -0.0019(12)
C36 0.0557(18) 0.041(3) 0.0398(16) -0.0019(13) 0.0017(12) -0.0038(14)
C37 0.067(2) 0.044(3) 0.057(2) -0.0115(16) -0.0035(15) -0.0017(16)
C38 0.064(2) 0.031(2) 0.074(2) 0.0001(17) -0.0086(17) -0.0019(15)
C39 0.067(2) 0.043(3) 0.0514(19) 0.0087(15) 0.0056(15) -0.0051(16)
C40 0.0589(19) 0.040(3) 0.0396(16) 0.0008(13) 0.0044(13) -0.0004(14)

loop_
_geom_bond_atom_site_label_1
_geom_bond_atom_site_label_2
_geom_bond_distance
_geom_bond_site_symmetry_2
_geom_bond_publ_flag
Fe1 C5 2.022(3) . ?
Fe1 C4 2.023(3) . ?
Fe1 C6 2.029(3) . ?
Fe1 C7 2.035(3) . ?
Fe1 C3 2.039(3) . ?
Fe1 C8 2.041(3) . ?
Fe1 C10 2.044(3) . ?
Fe1 C9 2.039(3) . ?
Fe1 C2 2.052(3) . ?
Fe1 C1 2.055(3) . ?
Fe2 C22 2.020(3) . ?
Fe2 C23 2.020(3) . ?
Fe2 C24 2.028(3) . ?
Fe2 C29 2.033(3) . ?
Fe2 C27 2.026(3) . ?
Fe2 C30 2.033(3) . ?
Fe2 C28 2.035(3) . ?
Fe2 C26 2.036(3) . ?
Fe2 C25 2.042(3) . ?
Fe2 C21 2.052(3) . ?
O1 C13 1.196(4) . ?
O2 C13 1.390(4) . ?
O2 C14 1.391(3) . ?
O3 C33 1.191(4) . ?
O4 C34 1.389(3) . ?
O4 C33 1.399(4) . ?
N1 C14 1.281(3) . ?
N1 C12 1.395(4) . ?
N2 C34 1.282(3) . ?
N2 C32 1.394(4) . ?
C1 C2 1.429(4) . ?
C1 C5 1.434(4) . ?
C1 C11 1.438(4) . ?
C2 C3 1.415(4) . ?
C3 C4 1.400(5) . ?
C4 C5 1.408(4) . ?
C6 C7 1.404(5) . ?
C6 C10 1.398(5) . ?
C7 C8 1.406(5) . ?
C8 C9 1.411(5) . ?
C9 C10 1.401(5) . ?
C11 C12 1.348(4) . ?
C12 C13 1.464(4) . ?
C14 C15 1.450(5) . ?
C15 C20 1.385(4) . ?
C15 C16 1.391(4) . ?
C16 C17 1.370(5) . ?
C17 C18 1.380(5) . ?
C18 C19 1.369(5) . ?
C19 C20 1.379(5) . ?
C21 C25 1.424(4) . ?
C21 C22 1.436(4) . ?
C21 C31 1.439(4) . ?
C22 C23 1.405(4) . ?
C23 C24 1.401(5) . ?
C24 C25 1.417(4) . ?
C26 C27 1.406(5) . ?
C26 C30 1.401(5) . ?
C27 C28 1.412(5) . ?
C28 C29 1.411(5) . ?
C29 C30 1.409(5) . ?
C31 C32 1.345(4) . ?
C32 C33 1.468(4) . ?
C34 C35 1.453(5) . ?
C35 C40 1.387(4) . ?
C35 C36 1.390(4) . ?
C36 C37 1.371(5) . ?
C37 C38 1.387(5) . ?
C38 C39 1.371(5) . ?
C39 C40 1.378(5) . ?
